data_7151453
loop_
_publ_author_name
'Spiniello, Marisa'
'White, Jonathan M.'

_publ_section_title
;
 Low-temperature X-ray structural studies of the ester and ether
 derivatives of cis- and trans-4-tert-butyl cyclohexanol and
 2-adamantanol: application of the variable oxygen probe to determine
 the relative ?-donor ability of C?H and C?C bonds
;
_journal_issue 17
_journal_name_full 'Organic &amp;  Biomolecular Chemistry'
_journal_page_first 3094
_journal_paper_doi 10.1039/b303453d
_journal_volume 1
_journal_year 2003
_chemical_formula_sum 'C16 H20 O3 S'
_chemical_formula_weight 292.38
_chemical_melting_point 80.5(15)
_chemical_name_systematic
;
?
;
_space_group_IT_number 14
_symmetry_cell_setting monoclinic
_symmetry_space_group_name_Hall '-P 2ybc'
_symmetry_space_group_name_H-M 'P 1 21/c 1'
_atom_sites_solution_hydrogens geom
_atom_sites_solution_primary direct
_atom_sites_solution_secondary difmap
_audit_creation_method SHELXL-97
_cell_angle_alpha 90.00
_cell_angle_beta 104.382(7)
_cell_angle_gamma 90.00
_cell_formula_units_Z 4
_cell_length_a 11.7354(9)
_cell_length_b 11.1250(10)
_cell_length_c 11.1320(10)
_cell_measurement_reflns_used 25
_cell_measurement_temperature 130.0(2)
_cell_measurement_theta_max 25
_cell_measurement_theta_min 20
_cell_volume 1407.8(2)
_computing_data_collection 'CAD-4 Software 5.0 (Enraf-Nonius, 1989)'
_computing_data_reduction 'PROCESS_DATA (Gable et al., 1994)'
_computing_structure_refinement 'SHELXL-97 (Sheldrick, 1997)'
_diffrn_ambient_temperature 130.0(2)
_diffrn_measured_fraction_theta_full 0.999
_diffrn_measured_fraction_theta_max 0.999
_diffrn_measurement_device_type 'Enraf-Nonius CAD-4 diffractometer'
_diffrn_measurement_method \q2\q
_diffrn_radiation_monochromator Nickel-Filtered
_diffrn_radiation_source 'fine-focus sealed tube'
_diffrn_radiation_type CuK\a
_diffrn_radiation_wavelength 1.54180
_diffrn_reflns_av_R_equivalents 0.0142
_diffrn_reflns_av_sigmaI/netI 0.0197
_diffrn_reflns_limit_h_max 14
_diffrn_reflns_limit_h_min -14
_diffrn_reflns_limit_k_max 0
_diffrn_reflns_limit_k_min -13
_diffrn_reflns_limit_l_max 13
_diffrn_reflns_limit_l_min 0
_diffrn_reflns_number 3055
_diffrn_reflns_theta_full 74.91
_diffrn_reflns_theta_max 74.91
_diffrn_reflns_theta_min 3.89
_diffrn_standards_decay_% 2
_diffrn_standards_interval_time 9600
_exptl_absorpt_coefficient_mu 2.084
_exptl_absorpt_correction_T_max 0.83
_exptl_absorpt_correction_T_min 0.57
_exptl_absorpt_correction_type analytical
_exptl_absorpt_process_details 'ABSORB Platon'
_exptl_crystal_colour 'pale yellow'
_exptl_crystal_density_diffrn 1.379
_exptl_crystal_density_method 'not measured'
_exptl_crystal_description blocks
_exptl_crystal_F_000 624
_exptl_crystal_size_max 0.36
_exptl_crystal_size_mid 0.28
_exptl_crystal_size_min 0.10
_refine_diff_density_max 0.349
_refine_diff_density_min -0.341
_refine_diff_density_rms 0.043
_refine_ls_extinction_coef 0.0025(3)
_refine_ls_extinction_expression Fc^*^=kFc[1+0.001xFc^2^\l^3^/sin(2\q)]^-1/4^
_refine_ls_extinction_method SHELXL
_refine_ls_goodness_of_fit_ref 1.057
_refine_ls_hydrogen_treatment mixed
_refine_ls_matrix_type full
_refine_ls_number_parameters 262
_refine_ls_number_reflns 2900
_refine_ls_number_restraints 0
_refine_ls_restrained_S_all 1.057
_refine_ls_R_factor_all 0.0355
_refine_ls_R_factor_gt 0.0308
_refine_ls_shift/su_max 0.000
_refine_ls_shift/su_mean 0.000
_refine_ls_structure_factor_coef Fsqd
_refine_ls_weighting_details 'calc w=1/[\s^2^(Fo^2^)+(0.0389P)^2^+0.7011P] where P=(Fo^2^+2Fc^2^)/3'
_refine_ls_weighting_scheme calc
_refine_ls_wR_factor_gt 0.0781
_refine_ls_wR_factor_ref 0.0813
_reflns_number_gt 2612
_reflns_number_total 2900
_reflns_threshold_expression >2sigma(I)
_cod_data_source_file b303453d.txt
_cod_data_source_block compound6d
_cod_depositor_comments
;
The following automatic conversions were performed:

'_chemical_melting_point' value '79-82' was changed to '80.5(15)' -
the average value was taken and precision was estimated.

Automatic conversion script
Id: cif_fix_values 1569 2011-02-09 13:29:24Z adriana 
;
_cod_original_sg_symbol_H-M P21/c
_cod_database_code 7151453

loop_
_symmetry_equiv_pos_as_xyz
'x, y, z'
'-x, y+1/2, -z+1/2'
'-x, -y, -z'
'x, -y-1/2, z-1/2'

loop_
_atom_site_label
_atom_site_type_symbol
_atom_site_fract_x
_atom_site_fract_y
_atom_site_fract_z
_atom_site_U_iso_or_equiv
_atom_site_adp_type
_atom_site_occupancy
_atom_site_symmetry_multiplicity
_atom_site_calc_flag
_atom_site_refinement_flags
_atom_site_disorder_assembly
_atom_site_disorder_group
C1 C 0.13972(13) -0.10620(13) -0.08817(12) 0.0207(3) Uani 1 1 d . . .
C2 C 0.23321(12) -0.01858(12) -0.10580(12) 0.0183(3) Uani 1 1 d . . .
C3 C 0.23000(12) -0.00245(12) -0.24272(12) 0.0188(3) Uani 1 1 d . . .
C4 C 0.10692(12) 0.03640(13) -0.31582(13) 0.0215(3) Uani 1 1 d . . .
C5 C 0.01565(12) -0.05698(14) -0.30010(13) 0.0225(3) Uani 1 1 d . . .
C6 C 0.01731(13) -0.06581(15) -0.16200(13) 0.0240(3) Uani 1 1 d . . .
C7 C 0.16999(14) -0.22869(13) -0.13583(13) 0.0236(3) Uani 1 1 d . . .
C8 C 0.16886(13) -0.21906(13) -0.27368(13) 0.0223(3) Uani 1 1 d . . .
C9 C 0.26014(13) -0.12567(14) -0.28946(13) 0.0220(3) Uani 1 1 d . . .
C10 C 0.04600(13) -0.17926(14) -0.34744(13) 0.0247(3) Uani 1 1 d . . .
C11 C 0.35395(12) 0.07311(13) 0.17094(13) 0.0202(3) Uani 1 1 d . . .
C12 C 0.30312(13) 0.09408(14) 0.26960(14) 0.0242(3) Uani 1 1 d . . .
C13 C 0.33447(14) 0.02074(15) 0.37348(14) 0.0290(3) Uani 1 1 d . . .
C14 C 0.41379(14) -0.07229(15) 0.37779(14) 0.0291(3) Uani 1 1 d . . .
C15 C 0.46411(13) -0.09233(14) 0.27945(15) 0.0284(3) Uani 1 1 d . . .
C16 C 0.43523(12) -0.01881(14) 0.17549(14) 0.0242(3) Uani 1 1 d . . .
O1 O 0.20991(9) 0.09804(9) -0.05159(9) 0.0229(2) Uani 1 1 d . . .
O2 O 0.41346(9) 0.16878(10) -0.01669(10) 0.0277(2) Uani 1 1 d . . .
O3 O 0.26537(9) 0.27409(9) 0.06828(10) 0.0274(2) Uani 1 1 d . . .
S1 S 0.31536(3) 0.16472(3) 0.03800(3) 0.02025(12) Uani 1 1 d . . .
H1 H 0.1426(14) -0.1113(16) 0.0001(16) 0.024(4) Uiso 1 1 d . . .
H2 H 0.3108(14) -0.0455(14) -0.0602(14) 0.016(4) Uiso 1 1 d . . .
H3 H 0.2898(14) 0.0571(15) -0.2496(15) 0.017(4) Uiso 1 1 d . . .
H4A H 0.1079(15) 0.0436(16) -0.4030(17) 0.028(4) Uiso 1 1 d . . .
H4B H 0.0887(14) 0.1143(16) -0.2872(15) 0.019(4) Uiso 1 1 d . . .
H5 H -0.0622(15) -0.0330(16) -0.3480(16) 0.027(4) Uiso 1 1 d . . .
H6A H -0.0396(15) -0.1256(16) -0.1487(16) 0.026(4) Uiso 1 1 d . . .
H6B H -0.0041(15) 0.0121(17) -0.1328(17) 0.027(4) Uiso 1 1 d . . .
H7A H 0.2487(16) -0.2563(16) -0.0878(17) 0.028(4) Uiso 1 1 d . . .
H7B H 0.1132(16) -0.2873(17) -0.1236(17) 0.030(5) Uiso 1 1 d . . .
H8 H 0.1892(14) -0.2975(16) -0.3014(15) 0.022(4) Uiso 1 1 d . . .
H9A H 0.2631(16) -0.1183(17) -0.3749(18) 0.032(5) Uiso 1 1 d . . .
H9B H 0.3403(15) -0.1516(15) -0.2434(16) 0.023(4) Uiso 1 1 d . . .
H10A H 0.0445(16) -0.1739(16) -0.4333(18) 0.030(5) Uiso 1 1 d . . .
H10B H -0.0118(17) -0.2389(17) -0.3382(17) 0.032(5) Uiso 1 1 d . . .
H12 H 0.2520(15) 0.1602(16) 0.2650(16) 0.025(4) Uiso 1 1 d . . .
H13 H 0.3021(16) 0.0348(17) 0.4433(18) 0.031(5) Uiso 1 1 d . . .
H14 H 0.4365(17) -0.1208(18) 0.4493(18) 0.037(5) Uiso 1 1 d . . .
H15 H 0.5218(17) -0.1547(17) 0.2830(18) 0.034(5) Uiso 1 1 d . . .
H16 H 0.4729(16) -0.0329(17) 0.1083(18) 0.035(5) Uiso 1 1 d . . .

loop_
_atom_site_aniso_label
_atom_site_aniso_U_11
_atom_site_aniso_U_22
_atom_site_aniso_U_33
_atom_site_aniso_U_23
_atom_site_aniso_U_13
_atom_site_aniso_U_12
C1 0.0276(7) 0.0221(7) 0.0128(6) 0.0012(5) 0.0058(5) 0.0002(6)
C2 0.0204(6) 0.0160(6) 0.0167(6) -0.0034(5) 0.0011(5) 0.0036(5)
C3 0.0196(6) 0.0191(7) 0.0181(6) 0.0009(5) 0.0056(5) -0.0007(5)
C4 0.0245(7) 0.0220(7) 0.0173(6) 0.0038(5) 0.0039(5) 0.0024(6)
C5 0.0184(6) 0.0286(8) 0.0187(6) 0.0022(6) 0.0017(5) 0.0006(6)
C6 0.0219(7) 0.0302(8) 0.0213(7) 0.0003(6) 0.0081(5) -0.0015(6)
C7 0.0325(8) 0.0176(7) 0.0192(7) 0.0023(5) 0.0039(6) -0.0013(6)
C8 0.0292(7) 0.0190(7) 0.0176(7) -0.0035(5) 0.0039(5) 0.0006(6)
C9 0.0233(7) 0.0252(7) 0.0183(7) -0.0025(6) 0.0064(5) 0.0025(6)
C10 0.0265(7) 0.0280(8) 0.0177(7) -0.0026(6) 0.0016(5) -0.0058(6)
C11 0.0169(6) 0.0211(7) 0.0206(6) -0.0039(5) 0.0009(5) -0.0034(5)
C12 0.0208(7) 0.0262(7) 0.0246(7) -0.0067(6) 0.0037(5) -0.0021(6)
C13 0.0281(8) 0.0356(9) 0.0225(7) -0.0047(6) 0.0046(6) -0.0080(6)
C14 0.0258(7) 0.0315(8) 0.0248(7) 0.0024(6) -0.0037(6) -0.0084(6)
C15 0.0207(7) 0.0269(8) 0.0330(8) 0.0000(6) -0.0018(6) 0.0000(6)
C16 0.0173(6) 0.0274(8) 0.0264(7) -0.0031(6) 0.0025(5) -0.0003(6)
O1 0.0231(5) 0.0196(5) 0.0226(5) -0.0064(4) -0.0006(4) 0.0046(4)
O2 0.0302(6) 0.0247(5) 0.0309(6) -0.0023(4) 0.0126(4) -0.0030(4)
O3 0.0336(6) 0.0184(5) 0.0291(5) -0.0060(4) 0.0060(4) 0.0037(4)
S1 0.02201(18) 0.01699(18) 0.02114(18) -0.00421(12) 0.00420(13) 0.00013(12)

loop_
_atom_type_symbol
_atom_type_description
_atom_type_scat_dispersion_real
_atom_type_scat_dispersion_imag
_atom_type_scat_source
C C 0.0181 0.0091 'International Tables Vol C Tables 4.2.6.8 and 6.1.1.4'
H H 0.0000 0.0000 'International Tables Vol C Tables 4.2.6.8 and 6.1.1.4'
O O 0.0492 0.0322 'International Tables Vol C Tables 4.2.6.8 and 6.1.1.4'
S S 0.3331 0.5567 'International Tables Vol C Tables 4.2.6.8 and 6.1.1.4'

loop_
_geom_angle_atom_site_label_1
_geom_angle_atom_site_label_2
_geom_angle_atom_site_label_3
_geom_angle
_geom_angle_site_symmetry_1
_geom_angle_site_symmetry_3
_geom_angle_publ_flag
C2 C1 C6 110.71(11) . . ?
C2 C1 C7 106.79(11) . . ?
C6 C1 C7 109.93(12) . . ?
C2 C1 H1 108.8(10) . . ?
C6 C1 H1 110.5(10) . . ?
C7 C1 H1 110.1(10) . . ?
O1 C2 C1 107.27(11) . . ?
O1 C2 C3 109.99(11) . . ?
C1 C2 C3 111.46(11) . . ?
O1 C2 H2 107.4(9) . . ?
C1 C2 H2 110.4(9) . . ?
C3 C2 H2 110.1(9) . . ?
C2 C3 C4 110.46(11) . . ?
C2 C3 C9 106.40(11) . . ?
C4 C3 C9 109.70(11) . . ?
C2 C3 H3 108.4(9) . . ?
C4 C3 H3 111.4(9) . . ?
C9 C3 H3 110.3(9) . . ?
C3 C4 C5 109.95(11) . . ?
C3 C4 H4A 108.0(10) . . ?
C5 C4 H4A 110.5(10) . . ?
C3 C4 H4B 109.5(10) . . ?
C5 C4 H4B 110.6(10) . . ?
H4A C4 H4B 108.2(14) . . ?
C10 C5 C4 109.49(12) . . ?
C10 C5 C6 109.95(12) . . ?
C4 C5 C6 108.79(12) . . ?
C10 C5 H5 108.8(10) . . ?
C4 C5 H5 109.8(10) . . ?
C6 C5 H5 110.0(10) . . ?
C1 C6 C5 109.41(11) . . ?
C1 C6 H6A 107.7(10) . . ?
C5 C6 H6A 110.8(10) . . ?
C1 C6 H6B 111.4(10) . . ?
C5 C6 H6B 109.6(10) . . ?
H6A C6 H6B 108.0(14) . . ?
C8 C7 C1 109.76(11) . . ?
C8 C7 H7A 109.6(10) . . ?
C1 C7 H7A 110.6(11) . . ?
C8 C7 H7B 110.7(11) . . ?
C1 C7 H7B 108.9(11) . . ?
H7A C7 H7B 107.2(15) . . ?
C9 C8 C7 109.21(11) . . ?
C9 C8 C10 109.45(12) . . ?
C7 C8 C10 109.17(12) . . ?
C9 C8 H8 109.7(10) . . ?
C7 C8 H8 108.2(10) . . ?
C10 C8 H8 111.1(10) . . ?
C8 C9 C3 109.83(11) . . ?
C8 C9 H9A 111.6(11) . . ?
C3 C9 H9A 109.0(11) . . ?
C8 C9 H9B 110.0(10) . . ?
C3 C9 H9B 110.5(10) . . ?
H9A C9 H9B 105.8(14) . . ?
C5 C10 C8 109.84(12) . . ?
C5 C10 H10A 110.0(11) . . ?
C8 C10 H10A 109.6(11) . . ?
C5 C10 H10B 110.0(11) . . ?
C8 C10 H10B 109.5(11) . . ?
H10A C10 H10B 108.0(15) . . ?
C16 C11 C12 121.22(14) . . ?
C16 C11 S1 119.15(11) . . ?
C12 C11 S1 119.63(11) . . ?
C13 C12 C11 118.78(14) . . ?
C13 C12 H12 122.5(11) . . ?
C11 C12 H12 118.6(11) . . ?
C14 C13 C12 120.33(15) . . ?
C14 C13 H13 119.5(11) . . ?
C12 C13 H13 120.2(11) . . ?
C15 C14 C13 120.52(15) . . ?
C15 C14 H14 119.2(12) . . ?
C13 C14 H14 120.2(12) . . ?
C14 C15 C16 120.01(15) . . ?
C14 C15 H15 121.1(12) . . ?
C16 C15 H15 118.8(12) . . ?
C15 C16 C11 119.12(14) . . ?
C15 C16 H16 118.9(11) . . ?
C11 C16 H16 122.0(11) . . ?
C2 O1 S1 118.40(8) . . ?
O3 S1 O2 119.68(7) . . ?
O3 S1 O1 104.33(6) . . ?
O2 S1 O1 109.59(6) . . ?
O3 S1 C11 109.27(7) . . ?
O2 S1 C11 108.05(7) . . ?
O1 S1 C11 104.95(6) . . ?

loop_
_geom_bond_atom_site_label_1
_geom_bond_atom_site_label_2
_geom_bond_distance
_geom_bond_site_symmetry_2
_geom_bond_publ_flag
C1 C2 1.5164(19) . ?
C1 C6 1.534(2) . ?
C1 C7 1.536(2) . ?
C1 H1 0.977(17) . ?
C2 O1 1.4847(15) . ?
C2 C3 1.5259(18) . ?
C2 H2 0.973(16) . ?
C3 C4 1.5334(18) . ?
C3 C9 1.5384(19) . ?
C3 H3 0.981(16) . ?
C4 C5 1.533(2) . ?
C4 H4A 0.976(18) . ?
C4 H4B 0.966(17) . ?
C5 C10 1.532(2) . ?
C5 C6 1.5358(19) . ?
C5 H5 0.974(18) . ?
C6 H6A 0.979(18) . ?
C6 H6B 0.980(19) . ?
C7 C8 1.5351(19) . ?
C7 H7A 0.994(18) . ?
C7 H7B 0.966(19) . ?
C8 C9 1.533(2) . ?
C8 C10 1.537(2) . ?
C8 H8 0.975(18) . ?
C9 H9A 0.963(19) . ?
C9 H9B 0.995(17) . ?
C10 H10A 0.953(19) . ?
C10 H10B 0.972(19) . ?
C11 C16 1.391(2) . ?
C11 C12 1.394(2) . ?
C11 S1 1.7609(15) . ?
C12 C13 1.388(2) . ?
C12 H12 0.942(18) . ?
C13 C14 1.385(2) . ?
C13 H13 0.960(19) . ?
C14 C15 1.385(2) . ?
C14 H14 0.94(2) . ?
C15 C16 1.389(2) . ?
C15 H15 0.963(19) . ?
C16 H16 0.971(19) . ?
O1 S1 1.5695(10) . ?
O2 S1 1.4305(11) . ?
O3 S1 1.4270(10) . ?

loop_
_geom_torsion_atom_site_label_1
_geom_torsion_atom_site_label_2
_geom_torsion_atom_site_label_3
_geom_torsion_atom_site_label_4
_geom_torsion
_geom_torsion_site_symmetry_1
_geom_torsion_site_symmetry_2
_geom_torsion_site_symmetry_3
_geom_torsion_site_symmetry_4
_geom_torsion_publ_flag
C6 C1 C2 O1 64.42(13) . . . . ?
C7 C1 C2 O1 -175.93(10) . . . . ?
C6 C1 C2 C3 -56.03(15) . . . . ?
C7 C1 C2 C3 63.62(14) . . . . ?
O1 C2 C3 C4 -63.39(14) . . . . ?
C1 C2 C3 C4 55.46(15) . . . . ?
O1 C2 C3 C9 177.62(10) . . . . ?
C1 C2 C3 C9 -63.54(14) . . . . ?
C2 C3 C4 C5 -57.87(15) . . . . ?
C9 C3 C4 C5 59.10(14) . . . . ?
C3 C4 C5 C10 -59.46(15) . . . . ?
C3 C4 C5 C6 60.72(15) . . . . ?
C2 C1 C6 C5 58.69(15) . . . . ?
C7 C1 C6 C5 -59.06(15) . . . . ?
C10 C5 C6 C1 59.06(15) . . . . ?
C4 C5 C6 C1 -60.83(15) . . . . ?
C2 C1 C7 C8 -60.40(15) . . . . ?
C6 C1 C7 C8 59.75(15) . . . . ?
C1 C7 C8 C9 59.97(16) . . . . ?
C1 C7 C8 C10 -59.67(16) . . . . ?
C7 C8 C9 C3 -60.17(15) . . . . ?
C10 C8 C9 C3 59.29(14) . . . . ?
C2 C3 C9 C8 60.43(14) . . . . ?
C4 C3 C9 C8 -59.06(14) . . . . ?
C4 C5 C10 C8 59.77(15) . . . . ?
C6 C5 C10 C8 -59.70(15) . . . . ?
C9 C8 C10 C5 -59.78(15) . . . . ?
C7 C8 C10 C5 59.70(15) . . . . ?
C16 C11 C12 C13 -0.4(2) . . . . ?
S1 C11 C12 C13 179.86(11) . . . . ?
C11 C12 C13 C14 -0.8(2) . . . . ?
C12 C13 C14 C15 0.9(2) . . . . ?
C13 C14 C15 C16 0.1(2) . . . . ?
C14 C15 C16 C11 -1.2(2) . . . . ?
C12 C11 C16 C15 1.3(2) . . . . ?
S1 C11 C16 C15 -178.90(11) . . . . ?
C1 C2 O1 S1 132.00(10) . . . . ?
C3 C2 O1 S1 -106.62(11) . . . . ?
C2 O1 S1 O3 177.36(9) . . . . ?
C2 O1 S1 O2 48.06(11) . . . . ?
C2 O1 S1 C11 -67.75(11) . . . . ?
C16 C11 S1 O3 -160.28(11) . . . . ?
C12 C11 S1 O3 19.48(13) . . . . ?
C16 C11 S1 O2 -28.55(13) . . . . ?
C12 C11 S1 O2 151.21(11) . . . . ?
C16 C11 S1 O1 88.32(12) . . . . ?
C12 C11 S1 O1 -91.92(12) . . . . ?
